data_2236985
loop_
_publ_author_name
'Almansour, Abdulrahman I.'
'Kumar, Raju Suresh'
'Arumugam, Natarajan'
'Osman, Hasnah'
'Suresh, J.'

_publ_section_title
;
 2-Hydroxy-5-[(<i>E</i>)-2-methylbenzylidene]-8-(2-methylphenyl)-9-phenyl-3,10-diazahexacyclo[10.7.1.1^3,7^.0^2,11^.0^7,11^.0^16,20^]henicosa-1(20),12,14,16,18-pentaen-6-one
;
_journal_coeditor_code PK2453
_journal_issue 12
_journal_name_full 'Acta Crystallographica Section E'
_journal_page_first o3375
_journal_paper_doi 10.1107/S160053681204648X
_journal_volume 68
_journal_year 2012
_chemical_formula_iupac 'C40 H34 N2 O2'
_chemical_formula_moiety 'C40 H34 N2 O2'
_chemical_formula_sum 'C40 H34 N2 O2'
_chemical_formula_weight 574.69
_chemical_name_systematic
;
2-Hydroxy-5-[(<i>E</i>)-2-methylbenzylidene]-8-(2-methylphenyl)-9-phenyl-
3,10-diazahexacyclo[10.7.1.1^3,7^.0^2,11^.0^7,11^.0^16,20^]henicosa-
1(20),12,14,16,18-pentaen-6-one
;
_space_group_IT_number 14
_symmetry_cell_setting monoclinic
_symmetry_space_group_name_Hall '-P 2ybc'
_symmetry_space_group_name_H-M 'P 1 21/c 1'
_atom_sites_solution_hydrogens geom
_atom_sites_solution_primary direct
_atom_sites_solution_secondary difmap
_audit_creation_method SHELXL-97
_cell_angle_alpha 90.00
_cell_angle_beta 92.5960(10)
_cell_angle_gamma 90.00
_cell_formula_units_Z 4
_cell_length_a 14.0679(2)
_cell_length_b 7.72450(10)
_cell_length_c 26.9686(3)
_cell_measurement_reflns_used 2000
_cell_measurement_temperature 293(2)
_cell_measurement_theta_max 31
_cell_measurement_theta_min 2
_cell_volume 2927.60(7)
_computing_cell_refinement 'SAINT (Bruker, 2004)'
_computing_data_collection 'APEX2 (Bruker, 2004)'
_computing_data_reduction 'SAINT (Bruker, 2004)'
_computing_molecular_graphics 'PLATON (Spek, 2009)'
_computing_publication_material 'SHELXL97 (Sheldrick, 2008)'
_computing_structure_refinement 'SHELXL97 (Sheldrick, 2008)'
_computing_structure_solution 'SHELXS97 (Sheldrick, 2008)'
_diffrn_ambient_temperature 293(2)
_diffrn_detector_area_resol_mean 0.2
_diffrn_measured_fraction_theta_full 0.997
_diffrn_measured_fraction_theta_max 0.997
_diffrn_measurement_device_type 'Bruker Kappa APEXII'
_diffrn_measurement_method '\w and \f'
_diffrn_radiation_monochromator graphite
_diffrn_radiation_source 'fine-focus sealed tube'
_diffrn_radiation_type MoK\a
_diffrn_radiation_wavelength 0.71073
_diffrn_reflns_av_R_equivalents 0.0465
_diffrn_reflns_av_sigmaI/netI 0.0509
_diffrn_reflns_limit_h_max 19
_diffrn_reflns_limit_h_min -20
_diffrn_reflns_limit_k_max 10
_diffrn_reflns_limit_k_min -10
_diffrn_reflns_limit_l_max 38
_diffrn_reflns_limit_l_min -38
_diffrn_reflns_number 33520
_diffrn_reflns_theta_full 30.37
_diffrn_reflns_theta_max 30.37
_diffrn_reflns_theta_min 1.45
_diffrn_standards_number 0
_exptl_absorpt_coefficient_mu 0.080
_exptl_absorpt_correction_T_max 0.978
_exptl_absorpt_correction_T_min 0.973
_exptl_absorpt_correction_type multi-scan
_exptl_absorpt_process_details '(SADABS; Sheldrick, 1996)'
_exptl_crystal_colour colourless
_exptl_crystal_density_diffrn 1.304
_exptl_crystal_density_method 'not measured'
_exptl_crystal_description block
_exptl_crystal_F_000 1216
_exptl_crystal_size_max 0.21
_exptl_crystal_size_mid 0.15
_exptl_crystal_size_min 0.13
_refine_diff_density_max 0.477
_refine_diff_density_min -0.274
_refine_ls_extinction_method none
_refine_ls_goodness_of_fit_ref 1.021
_refine_ls_hydrogen_treatment mixed
_refine_ls_matrix_type full
_refine_ls_number_parameters 404
_refine_ls_number_reflns 8777
_refine_ls_number_restraints 0
_refine_ls_restrained_S_all 1.021
_refine_ls_R_factor_all 0.0774
_refine_ls_R_factor_gt 0.0535
_refine_ls_shift/su_max 0.000
_refine_ls_shift/su_mean 0.000
_refine_ls_structure_factor_coef Fsqd
_refine_ls_weighting_details 'calc w=1/[\s^2^(Fo^2^)+(0.0605P)^2^+1.2845P] where P=(Fo^2^+2Fc^2^)/3'
_refine_ls_weighting_scheme calc
_refine_ls_wR_factor_gt 0.1228
_refine_ls_wR_factor_ref 0.1367
_reflns_number_gt 6575
_reflns_number_total 8777
_reflns_threshold_expression I>2\s(I)
_cod_data_source_file pk2453.cif
_cod_data_source_block I
_cod_original_sg_symbol_H-M 'P 21/c'
_cod_database_code 2236985
_cod_database_fobs_code 2236985

loop_
_symmetry_equiv_pos_as_xyz
'x, y, z'
'-x, y+1/2, -z+1/2'
'-x, -y, -z'
'x, -y-1/2, z-1/2'

loop_
_atom_site_type_symbol
_atom_site_label
_atom_site_fract_x
_atom_site_fract_y
_atom_site_fract_z
_atom_site_U_iso_or_equiv
_atom_site_adp_type
_atom_site_calc_flag
_atom_site_refinement_flags
_atom_site_occupancy
_atom_site_symmetry_multiplicity
H H2A 0.1618(13) -0.048(3) 0.1407(7) 0.021(5) Uiso d . 1 1
C C1 -0.08779(9) 0.3112(2) 0.19923(5) 0.0140(3) Uani d . 1 1
H H1A -0.0948 0.3696 0.2307 0.017 Uiso calc R 1 1
H H1B -0.1485 0.2587 0.1897 0.017 Uiso calc R 1 1
C C2 -0.06395(9) 0.4456(2) 0.16030(5) 0.0138(3) Uani d . 1 1
C C3 0.03856(9) 0.4691(2) 0.14943(4) 0.0130(3) Uani d . 1 1
C C4 0.10336(9) 0.31845(19) 0.16240(5) 0.0120(3) Uani d . 1 1
C C5 0.20821(9) 0.34675(19) 0.15125(5) 0.0123(3) Uani d . 1 1
H H5 0.2092 0.3925 0.1174 0.015 Uiso calc R 1 1
C C6 0.24693(9) 0.1597(2) 0.14945(5) 0.0136(3) Uani d . 1 1
H H6 0.2609 0.1174 0.1833 0.016 Uiso calc R 1 1
C C7 0.07621(9) 0.15392(19) 0.13098(5) 0.0116(3) Uani d . 1 1
C C8 -0.00249(9) 0.06007(19) 0.16306(5) 0.0124(3) Uani d . 1 1
C C9 0.07764(9) 0.2551(2) 0.21505(5) 0.0139(3) Uani d . 1 1
H H9A 0.1241 0.1725 0.2282 0.017 Uiso calc R 1 1
H H9B 0.0740 0.3515 0.2379 0.017 Uiso calc R 1 1
C C10 -0.08848(9) 0.0412(2) 0.12769(5) 0.0135(3) Uani d . 1 1
C C11 -0.06725(9) 0.1136(2) 0.08159(5) 0.0133(3) Uani d . 1 1
C C12 0.02524(9) 0.18289(19) 0.08079(5) 0.0127(3) Uani d . 1 1
C C13 0.05395(10) 0.2586(2) 0.03803(5) 0.0167(3) Uani d . 1 1
H H13 0.1141 0.3078 0.0367 0.020 Uiso calc R 1 1
C C14 -0.01019(11) 0.2604(2) -0.00437(5) 0.0202(3) Uani d . 1 1
H H14 0.0096 0.3098 -0.0336 0.024 Uiso calc R 1 1
C C15 -0.10010(10) 0.1918(2) -0.00362(5) 0.0196(3) Uani d . 1 1
H H15 -0.1397 0.1938 -0.0322 0.024 Uiso calc R 1 1
C C16 -0.13281(10) 0.1180(2) 0.04057(5) 0.0163(3) Uani d . 1 1
C C17 -0.22466(10) 0.0493(2) 0.04838(5) 0.0201(3) Uani d . 1 1
H H17 -0.2712 0.0515 0.0228 0.024 Uiso calc R 1 1
C C18 -0.24517(10) -0.0208(2) 0.09376(6) 0.0206(3) Uani d . 1 1
H H18 -0.3058 -0.0645 0.0981 0.025 Uiso calc R 1 1
C C19 -0.17692(10) -0.0282(2) 0.13393(5) 0.0170(3) Uani d . 1 1
H H19 -0.1917 -0.0790 0.1639 0.020 Uiso calc R 1 1
C C21 -0.12729(9) 0.5353(2) 0.13163(5) 0.0152(3) Uani d . 1 1
H H21 -0.1016 0.6046 0.1074 0.018 Uiso calc R 1 1
C C22 -0.23170(9) 0.5386(2) 0.13336(5) 0.0159(3) Uani d . 1 1
C C23 -0.27629(10) 0.5428(2) 0.17870(5) 0.0184(3) Uani d . 1 1
H H23 -0.2399 0.5296 0.2081 0.022 Uiso calc R 1 1
C C24 -0.37414(10) 0.5663(2) 0.18048(6) 0.0233(3) Uani d . 1 1
H H24 -0.4026 0.5730 0.2109 0.028 Uiso calc R 1 1
C C25 -0.42886(10) 0.5797(2) 0.13671(6) 0.0257(4) Uani d . 1 1
H H25 -0.4944 0.5943 0.1376 0.031 Uiso calc R 1 1
C C26 -0.38589(10) 0.5714(2) 0.09141(6) 0.0235(3) Uani d . 1 1
H H26 -0.4235 0.5781 0.0622 0.028 Uiso calc R 1 1
C C27 -0.28759(10) 0.5533(2) 0.08876(5) 0.0181(3) Uani d . 1 1
C C28 -0.24307(11) 0.5548(3) 0.03907(5) 0.0240(3) Uani d . 1 1
H H28A -0.2917 0.5402 0.0133 0.036 Uiso calc R 1 1
H H28B -0.1979 0.4620 0.0376 0.036 Uiso calc R 1 1
H H28C -0.2112 0.6633 0.0346 0.036 Uiso calc R 1 1
C C51 0.26791(9) 0.4681(2) 0.18393(5) 0.0144(3) Uani d . 1 1
C C52 0.28521(10) 0.4299(2) 0.23427(5) 0.0195(3) Uani d . 1 1
H H52 0.2572 0.3323 0.2476 0.023 Uiso calc R 1 1
C C53 0.34327(11) 0.5341(3) 0.26488(6) 0.0245(4) Uani d . 1 1
H H53 0.3548 0.5050 0.2981 0.029 Uiso calc R 1 1
C C54 0.38370(11) 0.6815(2) 0.24562(6) 0.0242(3) Uani d . 1 1
H H54 0.4216 0.7533 0.2659 0.029 Uiso calc R 1 1
C C55 0.36716(10) 0.7212(2) 0.19578(6) 0.0215(3) Uani d . 1 1
H H55 0.3942 0.8206 0.1830 0.026 Uiso calc R 1 1
C C56 0.31087(9) 0.6156(2) 0.16419(5) 0.0162(3) Uani d . 1 1
C C57 0.30179(10) 0.6591(2) 0.10950(5) 0.0214(3) Uani d . 1 1
H H57A 0.3332 0.7671 0.1037 0.032 Uiso calc R 1 1
H H57B 0.2357 0.6686 0.0993 0.032 Uiso calc R 1 1
H H57C 0.3307 0.5692 0.0908 0.032 Uiso calc R 1 1
C C61 0.33606(9) 0.1507(2) 0.11991(5) 0.0140(3) Uani d . 1 1
C C62 0.42569(10) 0.1631(2) 0.14398(5) 0.0176(3) Uani d . 1 1
H H62 0.4307 0.1691 0.1784 0.021 Uiso calc R 1 1
C C63 0.50781(10) 0.1664(2) 0.11694(6) 0.0216(3) Uani d . 1 1
H H63 0.5672 0.1750 0.1334 0.026 Uiso calc R 1 1
C C64 0.50103(10) 0.1570(2) 0.06563(6) 0.0222(3) Uani d . 1 1
H H64 0.5558 0.1591 0.0475 0.027 Uiso calc R 1 1
C C65 0.41180(10) 0.1444(2) 0.04118(5) 0.0211(3) Uani d . 1 1
H H65 0.4069 0.1382 0.0067 0.025 Uiso calc R 1 1
C C66 0.33007(10) 0.1409(2) 0.06832(5) 0.0176(3) Uani d . 1 1
H H66 0.2708 0.1319 0.0518 0.021 Uiso calc R 1 1
N N1 -0.01604(8) 0.17311(17) 0.20624(4) 0.0136(2) Uani d . 1 1
N N2 0.16681(8) 0.06105(18) 0.12630(4) 0.0148(2) Uani d . 1 1
O O1 0.06835(7) 0.60208(15) 0.13039(4) 0.0166(2) Uani d . 1 1
O O2 0.03037(7) -0.09871(14) 0.18344(3) 0.0162(2) Uani d . 1 1
H H2 0.0298 -0.1727 0.1616 0.024 Uiso calc R 1 1

loop_
_atom_site_aniso_label
_atom_site_aniso_U_11
_atom_site_aniso_U_22
_atom_site_aniso_U_33
_atom_site_aniso_U_12
_atom_site_aniso_U_13
_atom_site_aniso_U_23
C1 0.0134(5) 0.0153(7) 0.0134(6) 0.0008(5) 0.0025(4) -0.0012(5)
C2 0.0136(5) 0.0135(7) 0.0143(6) -0.0004(5) 0.0016(4) -0.0029(5)
C3 0.0138(5) 0.0159(7) 0.0092(5) -0.0001(5) 0.0002(4) -0.0025(5)
C4 0.0118(5) 0.0132(7) 0.0108(5) 0.0000(5) 0.0002(4) -0.0006(5)
C5 0.0117(5) 0.0135(7) 0.0119(5) 0.0002(5) 0.0002(4) -0.0007(5)
C6 0.0121(5) 0.0158(7) 0.0127(5) 0.0008(5) -0.0003(4) 0.0000(5)
C7 0.0116(5) 0.0122(7) 0.0109(5) 0.0004(5) 0.0007(4) -0.0009(5)
C8 0.0134(5) 0.0130(7) 0.0109(5) -0.0002(5) 0.0014(4) 0.0005(5)
C9 0.0143(5) 0.0166(7) 0.0109(5) -0.0003(5) 0.0005(4) -0.0016(5)
C10 0.0137(5) 0.0126(7) 0.0142(6) 0.0008(5) 0.0003(4) -0.0016(5)
C11 0.0148(5) 0.0131(7) 0.0121(5) 0.0010(5) 0.0004(4) -0.0024(5)
C12 0.0146(5) 0.0121(7) 0.0115(5) 0.0012(5) 0.0006(4) -0.0021(5)
C13 0.0171(6) 0.0188(8) 0.0143(6) -0.0002(6) 0.0027(5) -0.0002(6)
C14 0.0259(7) 0.0240(9) 0.0109(6) 0.0033(7) 0.0018(5) 0.0017(6)
C15 0.0239(7) 0.0224(8) 0.0122(6) 0.0059(6) -0.0034(5) -0.0011(6)
C16 0.0173(6) 0.0162(7) 0.0151(6) 0.0025(6) -0.0021(5) -0.0039(6)
C17 0.0159(6) 0.0220(9) 0.0218(7) 0.0012(6) -0.0048(5) -0.0062(6)
C18 0.0147(6) 0.0216(8) 0.0255(7) -0.0025(6) 0.0006(5) -0.0049(6)
C19 0.0169(6) 0.0167(7) 0.0175(6) -0.0023(6) 0.0038(5) -0.0022(6)
C21 0.0137(6) 0.0158(7) 0.0163(6) 0.0006(6) 0.0020(4) -0.0006(6)
C22 0.0138(6) 0.0144(7) 0.0197(6) 0.0007(6) 0.0016(5) -0.0003(6)
C23 0.0178(6) 0.0180(8) 0.0198(6) 0.0013(6) 0.0033(5) 0.0000(6)
C24 0.0186(6) 0.0236(9) 0.0282(7) 0.0004(6) 0.0080(5) -0.0007(7)
C25 0.0138(6) 0.0261(9) 0.0373(9) 0.0003(6) 0.0031(6) 0.0000(7)
C26 0.0167(6) 0.0239(9) 0.0293(8) -0.0004(6) -0.0043(5) 0.0018(7)
C27 0.0163(6) 0.0163(8) 0.0215(7) 0.0008(6) -0.0004(5) 0.0009(6)
C28 0.0237(7) 0.0296(10) 0.0187(7) 0.0060(7) 0.0003(5) 0.0008(7)
C51 0.0117(5) 0.0157(7) 0.0158(6) -0.0001(5) 0.0009(4) -0.0035(5)
C52 0.0183(6) 0.0236(8) 0.0165(6) -0.0053(6) 0.0004(5) -0.0009(6)
C53 0.0227(7) 0.0336(10) 0.0170(6) -0.0058(7) -0.0006(5) -0.0054(7)
C54 0.0197(6) 0.0270(9) 0.0256(7) -0.0039(7) -0.0016(5) -0.0110(7)
C55 0.0174(6) 0.0176(8) 0.0296(8) -0.0025(6) 0.0007(5) -0.0030(7)
C56 0.0127(5) 0.0156(7) 0.0203(6) 0.0012(6) 0.0015(5) -0.0012(6)
C57 0.0201(6) 0.0212(8) 0.0227(7) -0.0030(6) -0.0003(5) 0.0056(6)
C61 0.0123(5) 0.0129(7) 0.0167(6) 0.0017(5) 0.0001(4) 0.0000(5)
C62 0.0157(6) 0.0200(8) 0.0169(6) 0.0008(6) -0.0013(5) 0.0001(6)
C63 0.0126(6) 0.0255(9) 0.0265(7) 0.0003(6) -0.0011(5) -0.0006(7)
C64 0.0159(6) 0.0252(9) 0.0260(7) 0.0004(6) 0.0064(5) -0.0039(7)
C65 0.0205(6) 0.0260(9) 0.0172(6) 0.0006(7) 0.0038(5) -0.0035(6)
C66 0.0148(6) 0.0221(8) 0.0158(6) 0.0006(6) -0.0002(5) -0.0023(6)
N1 0.0140(5) 0.0158(6) 0.0109(5) -0.0001(5) 0.0009(4) -0.0016(5)
N2 0.0119(5) 0.0143(6) 0.0183(5) 0.0006(5) 0.0005(4) -0.0024(5)
O1 0.0160(4) 0.0152(5) 0.0188(5) 0.0001(4) 0.0024(3) 0.0014(4)
O2 0.0228(5) 0.0121(5) 0.0137(4) 0.0018(4) 0.0008(4) 0.0007(4)

loop_
_atom_type_symbol
_atom_type_description
_atom_type_scat_dispersion_real
_atom_type_scat_dispersion_imag
_atom_type_scat_source
C C 0.0033 0.0016 'International Tables Vol C Tables 4.2.6.8 and 6.1.1.4'
H H 0.0000 0.0000 'International Tables Vol C Tables 4.2.6.8 and 6.1.1.4'
N N 0.0061 0.0033 'International Tables Vol C Tables 4.2.6.8 and 6.1.1.4'
O O 0.0106 0.0060 'International Tables Vol C Tables 4.2.6.8 and 6.1.1.4'

loop_
_geom_angle_atom_site_label_1
_geom_angle_atom_site_label_2
_geom_angle_atom_site_label_3
_geom_angle
N1 C1 C2 114.20(10)
N1 C1 H1A 108.7
C2 C1 H1A 108.7
N1 C1 H1B 108.7
C2 C1 H1B 108.7
H1A C1 H1B 107.6
C21 C2 C3 116.37(12)
C21 C2 C1 125.87(12)
C3 C2 C1 117.52(12)
O1 C3 C2 122.21(13)
O1 C3 C4 121.78(12)
C2 C3 C4 116.00(12)
C3 C4 C5 114.87(12)
C3 C4 C9 106.86(10)
C5 C4 C9 119.19(10)
C3 C4 C7 111.75(10)
C5 C4 C7 102.88(10)
C9 C4 C7 100.20(11)
C51 C5 C4 119.13(11)
C51 C5 C6 114.20(11)
C4 C5 C6 102.49(11)
C51 C5 H5 106.7
C4 C5 H5 106.7
C6 C5 H5 106.7
N2 C6 C61 112.81(11)
N2 C6 C5 103.45(10)
C61 C6 C5 111.10(12)
N2 C6 H6 109.8
C61 C6 H6 109.8
C5 C6 H6 109.8
N2 C7 C12 111.75(10)
N2 C7 C4 104.53(10)
C12 C7 C4 117.16(12)
N2 C7 C8 116.49(12)
C12 C7 C8 103.71(10)
C4 C7 C8 103.41(10)
O2 C8 N1 104.98(10)
O2 C8 C10 113.56(12)
N1 C8 C10 115.24(11)
O2 C8 C7 112.30(10)
N1 C8 C7 105.94(11)
C10 C8 C7 104.74(10)
N1 C9 C4 103.36(10)
N1 C9 H9A 111.1
C4 C9 H9A 111.1
N1 C9 H9B 111.1
C4 C9 H9B 111.1
H9A C9 H9B 109.1
C19 C10 C11 119.56(12)
C19 C10 C8 131.59(12)
C11 C10 C8 108.84(11)
C10 C11 C12 113.44(12)
C10 C11 C16 123.08(12)
C12 C11 C16 123.47(13)
C13 C12 C11 118.88(12)
C13 C12 C7 131.88(12)
C11 C12 C7 109.24(11)
C12 C13 C14 118.67(13)
C12 C13 H13 120.7
C14 C13 H13 120.7
C15 C14 C13 122.37(13)
C15 C14 H14 118.8
C13 C14 H14 118.8
C14 C15 C16 120.16(13)
C14 C15 H15 119.9
C16 C15 H15 119.9
C11 C16 C15 116.39(13)
C11 C16 C17 116.23(13)
C15 C16 C17 127.38(13)
C18 C17 C16 120.37(13)
C18 C17 H17 119.8
C16 C17 H17 119.8
C17 C18 C19 122.17(13)
C17 C18 H18 118.9
C19 C18 H18 118.9
C10 C19 C18 118.53(13)
C10 C19 H19 120.7
C18 C19 H19 120.7
C2 C21 C22 128.81(13)
C2 C21 H21 115.6
C22 C21 H21 115.6
C23 C22 C27 119.23(13)
C23 C22 C21 121.02(13)
C27 C22 C21 119.51(12)
C24 C23 C22 121.09(14)
C24 C23 H23 119.5
C22 C23 H23 119.5
C25 C24 C23 119.56(14)
C25 C24 H24 120.2
C23 C24 H24 120.2
C24 C25 C26 119.97(14)
C24 C25 H25 120.0
C26 C25 H25 120.0
C25 C26 C27 121.44(14)
C25 C26 H26 119.3
C27 C26 H26 119.3
C26 C27 C22 118.67(13)
C26 C27 C28 119.89(13)
C22 C27 C28 121.42(12)
C27 C28 H28A 109.5
C27 C28 H28B 109.5
H28A C28 H28B 109.5
C27 C28 H28C 109.5
H28A C28 H28C 109.5
H28B C28 H28C 109.5
C52 C51 C56 118.67(13)
C52 C51 C5 120.07(13)
C56 C51 C5 121.18(12)
C53 C52 C51 121.65(15)
C53 C52 H52 119.2
C51 C52 H52 119.2
C54 C53 C52 119.58(15)
C54 C53 H53 120.2
C52 C53 H53 120.2
C53 C54 C55 119.42(15)
C53 C54 H54 120.3
C55 C54 H54 120.3
C54 C55 C56 121.76(16)
C54 C55 H55 119.1
C56 C55 H55 119.1
C55 C56 C51 118.88(13)
C55 C56 C57 118.99(14)
C51 C56 C57 122.07(13)
C56 C57 H57A 109.5
C56 C57 H57B 109.5
H57A C57 H57B 109.5
C56 C57 H57C 109.5
H57A C57 H57C 109.5
H57B C57 H57C 109.5
C66 C61 C62 118.77(12)
C66 C61 C6 120.88(12)
C62 C61 C6 120.24(12)
C63 C62 C61 120.72(13)
C63 C62 H62 119.6
C61 C62 H62 119.6
C64 C63 C62 120.04(13)
C64 C63 H63 120.0
C62 C63 H63 120.0
C63 C64 C65 119.74(13)
C63 C64 H64 120.1
C65 C64 H64 120.1
C66 C65 C64 120.01(13)
C66 C65 H65 120.0
C64 C65 H65 120.0
C65 C66 C61 120.73(13)
C65 C66 H66 119.6
C61 C66 H66 119.6
C9 N1 C8 103.62(10)
C9 N1 C1 108.17(12)
C8 N1 C1 116.07(10)
C7 N2 C6 111.07(11)
C7 N2 H2A 108.8(11)
C6 N2 H2A 111.1(11)
C8 O2 H2 109.5

loop_
_geom_bond_atom_site_label_1
_geom_bond_atom_site_label_2
_geom_bond_distance
C1 N1 1.4750(18)
C1 C2 1.524(2)
C1 H1A 0.9700
C1 H1B 0.9700
C2 C21 1.3451(19)
C2 C3 1.4956(17)
C3 O1 1.2303(18)
C3 C4 1.510(2)
C4 C5 1.5343(17)
C4 C9 1.5598(18)
C4 C7 1.565(2)
C5 C51 1.5146(19)
C5 C6 1.546(2)
C5 H5 0.9800
C6 N2 1.4757(18)
C6 C61 1.5173(18)
C6 H6 0.9800
C7 N2 1.4730(17)
C7 C12 1.5192(18)
C7 C8 1.6082(18)
C8 O2 1.4131(17)
C8 N1 1.4747(17)
C8 C10 1.5133(18)
C9 N1 1.4718(17)
C9 H9A 0.9700
C9 H9B 0.9700
C10 C19 1.3721(18)
C10 C11 1.4073(18)
C11 C12 1.4082(18)
C11 C16 1.4083(18)
C12 C13 1.3703(18)
C13 C14 1.4241(19)
C13 H13 0.9300
C14 C15 1.372(2)
C14 H14 0.9300
C15 C16 1.417(2)
C15 H15 0.9300
C16 C17 1.421(2)
C17 C18 1.380(2)
C17 H17 0.9300
C18 C19 1.416(2)
C18 H18 0.9300
C19 H19 0.9300
C21 C22 1.4720(18)
C21 H21 0.9300
C22 C23 1.3997(19)
C22 C27 1.4113(19)
C23 C24 1.3916(19)
C23 H23 0.9300
C24 C25 1.384(2)
C24 H24 0.9300
C25 C26 1.389(2)
C25 H25 0.9300
C26 C27 1.3950(19)
C26 H26 0.9300
C27 C28 1.505(2)
C28 H28A 0.9600
C28 H28B 0.9600
C28 H28C 0.9600
C51 C52 1.3997(19)
C51 C56 1.405(2)
C52 C53 1.391(2)
C52 H52 0.9300
C53 C54 1.384(3)
C53 H53 0.9300
C54 C55 1.388(2)
C54 H54 0.9300
C55 C56 1.399(2)
C55 H55 0.9300
C56 C57 1.512(2)
C57 H57A 0.9600
C57 H57B 0.9600
C57 H57C 0.9600
C61 C66 1.3921(18)
C61 C62 1.3951(18)
C62 C63 1.3940(19)
C62 H62 0.9300
C63 C64 1.385(2)
C63 H63 0.9300
C64 C65 1.395(2)
C64 H64 0.9300
C65 C66 1.3910(19)
C65 H65 0.9300
C66 H66 0.9300
N2 H2A 0.93(2)
O2 H2 0.8200

loop_
_geom_hbond_atom_site_label_D
_geom_hbond_atom_site_label_H
_geom_hbond_atom_site_label_A
_geom_hbond_site_symmetry_A
_geom_hbond_distance_DH
_geom_hbond_distance_HA
_geom_hbond_distance_DA
_geom_hbond_angle_DHA
O2 H2 O1 1_545 0.82 2.02 2.7828(15) 155
C1 H1A O2 2 0.97 2.46 3.3040(16) 145
C57 H57B O1 . 0.96 2.59 3.3859(18) 141
N2 H2A O2 . 0.92(2) 2.27(2) 2.8016(18) 117(2)

loop_
_geom_torsion_atom_site_label_1
_geom_torsion_atom_site_label_2
_geom_torsion_atom_site_label_3
_geom_torsion_atom_site_label_4
_geom_torsion
N1 C1 C2 C21 149.63(14)
N1 C1 C2 C3 -24.42(17)
C21 C2 C3 O1 26.7(2)
C1 C2 C3 O1 -158.71(13)
C21 C2 C3 C4 -152.30(13)
C1 C2 C3 C4 22.32(17)
O1 C3 C4 C5 1.50(18)
C2 C3 C4 C5 -179.52(11)
O1 C3 C4 C9 136.12(13)
C2 C3 C4 C9 -44.91(15)
O1 C3 C4 C7 -115.20(14)
C2 C3 C4 C7 63.77(14)
C3 C4 C5 C51 72.82(15)
C9 C4 C5 C51 -55.89(19)
C7 C4 C5 C51 -165.51(12)
C3 C4 C5 C6 -160.01(11)
C9 C4 C5 C6 71.28(15)
C7 C4 C5 C6 -38.34(12)
C51 C5 C6 N2 166.72(10)
C4 C5 C6 N2 36.46(12)
C51 C5 C6 C61 -71.98(14)
C4 C5 C6 C61 157.77(10)
C3 C4 C7 N2 149.97(11)
C5 C4 C7 N2 26.21(13)
C9 C4 C7 N2 -97.13(11)
C3 C4 C7 C12 25.69(15)
C5 C4 C7 C12 -98.08(12)
C9 C4 C7 C12 138.59(11)
C3 C4 C7 C8 -87.65(12)
C5 C4 C7 C8 148.58(10)
C9 C4 C7 C8 25.25(12)
N2 C7 C8 O2 1.91(16)
C12 C7 C8 O2 125.13(11)
C4 C7 C8 O2 -112.11(12)
N2 C7 C8 N1 115.97(12)
C12 C7 C8 N1 -120.81(11)
C4 C7 C8 N1 1.96(13)
N2 C7 C8 C10 -121.77(12)
C12 C7 C8 C10 1.45(14)
C4 C7 C8 C10 124.21(11)
C3 C4 C9 N1 71.24(13)
C5 C4 C9 N1 -156.48(12)
C7 C4 C9 N1 -45.38(13)
O2 C8 C10 C19 57.4(2)
N1 C8 C10 C19 -63.8(2)
C7 C8 C10 C19 -179.77(16)
O2 C8 C10 C11 -123.63(13)
N1 C8 C10 C11 115.22(13)
C7 C8 C10 C11 -0.75(15)
C19 C10 C11 C12 178.83(14)
C8 C10 C11 C12 -0.32(17)
C19 C10 C11 C16 -0.4(2)
C8 C10 C11 C16 -179.54(13)
C10 C11 C12 C13 -179.37(14)
C16 C11 C12 C13 -0.2(2)
C10 C11 C12 C7 1.34(17)
C16 C11 C12 C7 -179.45(13)
N2 C7 C12 C13 -54.6(2)
C4 C7 C12 C13 66.0(2)
C8 C7 C12 C13 179.16(16)
N2 C7 C12 C11 124.59(13)
C4 C7 C12 C11 -114.86(13)
C8 C7 C12 C11 -1.68(15)
C11 C12 C13 C14 -1.5(2)
C7 C12 C13 C14 177.57(15)
C12 C13 C14 C15 1.2(2)
C13 C14 C15 C16 1.0(3)
C10 C11 C16 C15 -178.67(14)
C12 C11 C16 C15 2.2(2)
C10 C11 C16 C17 1.9(2)
C12 C11 C16 C17 -177.20(14)
C14 C15 C16 C11 -2.5(2)
C14 C15 C16 C17 176.78(16)
C11 C16 C17 C18 -1.6(2)
C15 C16 C17 C18 179.11(16)
C16 C17 C18 C19 -0.3(3)
C11 C10 C19 C18 -1.5(2)
C8 C10 C19 C18 177.39(15)
C17 C18 C19 C10 1.9(2)
C3 C2 C21 C22 179.94(14)
C1 C2 C21 C22 5.8(3)
C2 C21 C22 C23 41.3(2)
C2 C21 C22 C27 -144.41(17)
C27 C22 C23 C24 -1.9(2)
C21 C22 C23 C24 172.40(15)
C22 C23 C24 C25 2.3(3)
C23 C24 C25 C26 -0.7(3)
C24 C25 C26 C27 -1.4(3)
C25 C26 C27 C22 1.7(3)
C25 C26 C27 C28 -176.57(17)
C23 C22 C27 C26 -0.1(2)
C21 C22 C27 C26 -174.49(15)
C23 C22 C27 C28 178.19(16)
C21 C22 C27 C28 3.8(2)
C4 C5 C51 C52 63.48(18)
C6 C5 C51 C52 -57.98(16)
C4 C5 C51 C56 -119.80(14)
C6 C5 C51 C56 118.73(14)
C56 C51 C52 C53 0.2(2)
C5 C51 C52 C53 177.00(14)
C51 C52 C53 C54 1.3(2)
C52 C53 C54 C55 -1.2(2)
C53 C54 C55 C56 -0.3(2)
C54 C55 C56 C51 1.8(2)
C54 C55 C56 C57 -175.45(14)
C52 C51 C56 C55 -1.7(2)
C5 C51 C56 C55 -178.49(13)
C52 C51 C56 C57 175.45(13)
C5 C51 C56 C57 -1.3(2)
N2 C6 C61 C66 33.4(2)
C5 C6 C61 C66 -82.26(17)
N2 C6 C61 C62 -150.62(14)
C5 C6 C61 C62 93.74(16)
C66 C61 C62 C63 0.3(2)
C6 C61 C62 C63 -175.75(15)
C61 C62 C63 C64 -0.2(3)
C62 C63 C64 C65 0.1(3)
C63 C64 C65 C66 -0.1(3)
C64 C65 C66 C61 0.3(3)
C62 C61 C66 C65 -0.4(2)
C6 C61 C66 C65 175.66(15)
C4 C9 N1 C8 48.13(13)
C4 C9 N1 C1 -75.60(12)
O2 C8 N1 C9 88.49(12)
C10 C8 N1 C9 -145.81(12)
C7 C8 N1 C9 -30.52(13)
O2 C8 N1 C1 -153.10(11)
C10 C8 N1 C1 -27.41(16)
C7 C8 N1 C1 87.88(13)
C2 C1 N1 C9 52.05(14)
C2 C1 N1 C8 -63.82(15)
C12 C7 N2 C6 124.29(12)
C4 C7 N2 C6 -3.38(14)
C8 C7 N2 C6 -116.76(13)
C61 C6 N2 C7 -140.82(12)
C5 C6 N2 C7 -20.68(14)
